data_7113980
loop_
_publ_author_name
'Jun Li'
'Yuting Liao'
'Yulong Zhang'
'Xiaohua Liu'
'Lili Lin'
'Xiaoming Feng'

_publ_section_title
;
 Chiral magnesium(II)-catalyzed asymmetric ring-opening of meso-aziridines
 with primary alcohols
;
_journal_name_full Chem.Commun.
_journal_page_first 6672
_journal_paper_doi 10.1039/C4CC02206H
_journal_volume 50
_journal_year 2014
_chemical_formula_moiety 'C13 H17 Cl N2 O2'
_chemical_formula_sum 'C13 H17 Cl N2 O2'
_chemical_formula_weight 268.73
_chemical_name_systematic
;
 ?
;
_space_group_crystal_system triclinic
_space_group_IT_number 1
_space_group_name_Hall 'P 1'
_space_group_name_H-M_alt 'P 1'
_symmetry_space_group_name_Hall 'P 1'
_symmetry_space_group_name_H-M 'P 1'
_atom_sites_solution_hydrogens mixed
_atom_sites_solution_primary direct
_audit_creation_date 2014-03-04
_audit_creation_method
;
Olex2 1.2
(compiled 2014.02.28 svn.r2899 for OlexSys, GUI svn.r4781)
;
_cell_angle_alpha 103.797(6)
_cell_angle_beta 101.344(5)
_cell_angle_gamma 91.264(5)
_cell_formula_units_Z 2
_cell_length_a 8.0981(4)
_cell_length_b 8.8180(7)
_cell_length_c 10.4495(7)
_cell_measurement_reflns_used 1367
_cell_measurement_temperature 293(2)
_cell_measurement_theta_max 22.6560
_cell_measurement_theta_min 3.5000
_cell_volume 708.64(9)
_computing_cell_refinement
;
CrysAlisPro, Agilent Technologies,
Version 1.171.36.28 (release 01-02-2013 CrysAlis171 .NET)
(compiled Feb  1 2013,16:14:44)
;
_computing_data_collection
;
CrysAlisPro, Agilent Technologies,
Version 1.171.36.28 (release 01-02-2013 CrysAlis171 .NET)
(compiled Feb  1 2013,16:14:44)
;
_computing_data_reduction
;
CrysAlisPro, Agilent Technologies,
Version 1.171.36.28 (release 01-02-2013 CrysAlis171 .NET)
(compiled Feb  1 2013,16:14:44)
;
_computing_molecular_graphics 'Olex2 (Dolomanov et al., 2009)'
_computing_publication_material 'Olex2 (Dolomanov et al., 2009)'
_computing_structure_refinement 'ShelXL (Sheldrick, 2008)'
_computing_structure_solution 'ShelXS (Sheldrick, 2008)'
_diffrn_ambient_temperature 293(2)
_diffrn_detector_area_resol_mean 16.0874
_diffrn_measured_fraction_theta_full 0.998
_diffrn_measured_fraction_theta_max 0.870
_diffrn_measurement_device_type 'Xcalibur, Eos'
_diffrn_measurement_method '\w scans'
_diffrn_orient_matrix_UB_11 0.0208578000
_diffrn_orient_matrix_UB_12 0.0174117000
_diffrn_orient_matrix_UB_13 0.0713795000
_diffrn_orient_matrix_UB_21 0.0352805000
_diffrn_orient_matrix_UB_22 -0.0734022000
_diffrn_orient_matrix_UB_23 -0.0033324000
_diffrn_orient_matrix_UB_31 0.0796422000
_diffrn_orient_matrix_UB_32 0.0347209000
_diffrn_orient_matrix_UB_33 -0.0005004000
_diffrn_radiation_monochromator graphite
_diffrn_radiation_type MoK\a
_diffrn_radiation_wavelength 0.71073
_diffrn_reflns_av_R_equivalents 0.0181
_diffrn_reflns_av_unetI/netI 0.0482
_diffrn_reflns_Laue_measured_fraction_full 0.998
_diffrn_reflns_Laue_measured_fraction_max 0.870
_diffrn_reflns_limit_h_max 10
_diffrn_reflns_limit_h_min -10
_diffrn_reflns_limit_k_max 11
_diffrn_reflns_limit_k_min -11
_diffrn_reflns_limit_l_max 13
_diffrn_reflns_limit_l_min -13
_diffrn_reflns_number 6348
_diffrn_reflns_point_group_measured_fraction_full 0.766
_diffrn_reflns_point_group_measured_fraction_max 0.649
_diffrn_reflns_theta_full 26.000
_diffrn_reflns_theta_max 28.848
_diffrn_reflns_theta_min 2.938
_diffrn_source 'Enhance (Mo) X-ray Source'
_exptl_absorpt_coefficient_mu 0.266
_exptl_absorpt_correction_T_max 1.00000
_exptl_absorpt_correction_T_min 0.88791
_exptl_absorpt_correction_type multi-scan
_exptl_absorpt_process_details
;
CrysAlisPro, Agilent Technologies,
Version 1.171.36.28 (release 01-02-2013 CrysAlis171 .NET)
(compiled Feb  1 2013,16:14:44)
Empirical absorption correction using spherical harmonics,
 implemented in SCALE3 ABSPACK scaling algorithm.
;
_exptl_crystal_density_diffrn 1.259
_exptl_crystal_F_000 284
_refine_diff_density_max 0.420
_refine_diff_density_min -0.385
_refine_diff_density_rms 0.036
_refine_ls_abs_structure_details
;
 Flack x determined using 730 quotients [(I+)-(I-)]/[(I+)+(I-)]
 (Parsons and Flack (2004), Acta Cryst. A60, s61).
;
_refine_ls_abs_structure_Flack 0.05(4)
_refine_ls_extinction_method none
_refine_ls_goodness_of_fit_ref 1.022
_refine_ls_hydrogen_treatment mixed
_refine_ls_matrix_type full
_refine_ls_number_parameters 332
_refine_ls_number_reflns 4806
_refine_ls_number_restraints 3
_refine_ls_restrained_S_all 1.022
_refine_ls_R_factor_all 0.1201
_refine_ls_R_factor_gt 0.0623
_refine_ls_shift/su_max 0.069
_refine_ls_shift/su_mean 0.006
_refine_ls_structure_factor_coef Fsqd
_refine_ls_weighting_details
;
 w=1/[\s^2^(Fo^2^)+(0.0862P)^2^]
 where P=(Fo^2^+2Fc^2^)/3
;
_refine_ls_weighting_scheme calc
_refine_ls_wR_factor_gt 0.1524
_refine_ls_wR_factor_ref 0.1940
_reflns_Friedel_coverage 0.493
_reflns_Friedel_fraction_full 0.534
_reflns_Friedel_fraction_max 0.429
_reflns_number_gt 2507
_reflns_number_total 4806
_reflns_threshold_expression 'I > 2\s(I)'
_cod_data_source_file c4cc02206h2.cif
_cod_data_source_block 140304_s2_lj
_cod_original_cell_volume 708.63(8)
_cod_database_code 7113980
_shelxl_version_number 2013-2
_chemical_oxdiff_formula c12h12n2o4cl1
_shelx_space_group_comment
;
The symmetry employed for this shelxl refinement is uniquely defined
by the following loop, which should always be used as a source of
symmetry information in preference to the above space-group names.
They are only intended as comments.
;
_reflns_odcompleteness_completeness 99.86
_reflns_odcompleteness_iscentric 1
_reflns_odcompleteness_theta 26.32
_olex2_refinement_description
;
1. Fixed Uiso
 At 1.2 times of:
  All C(H) groups, All C(H,H) groups, All N(H) groups
 At 1.5 times of:
  All C(H,H,H) groups
2. Uiso/Uaniso restraints and constraints
Uanis(Cl3) = Uanis(Cl3A)
Uanis(Cl1) = Uanis(Cl1A)
Uanis(C26) = Uanis(C13)
3. Others
 Sof(Cl1A)=Sof(Cl3A)=1-FVAR(1)
 Sof(Cl1)=Sof(Cl3)=FVAR(1)
4.a Ternary CH refined with riding coordinates:
 C14(H14), C15(H15), C1(H1), C2(H2)
4.b Secondary CH2 refined with riding coordinates:
 C16(H16A,H16B), C17(H17A,H17B), C18(H18A,H18B), C19(H19A,H19B), C3(H3A,H3B),
 C4(H4A,H4B), C5(H5A,H5B), C6(H6A,H6B)
4.c Aromatic/amide H refined with riding coordinates:
 C22(H22), C24(H24), C25(H25), C9(H9), C11(H11), C12(H12), N1(H1A)
4.d Idealised Me refined as rotating group:
 C26(H26A,H26B,H26C), C13(H13A,H13B,H13C)
;
_olex2_computing_structure_refinement_long 'ShelXL (Sheldrick, 2008)'
_olex2_computing_structure_solution_long 'ShelXS (Sheldrick, 2008)'

loop_
_space_group_symop_operation_xyz
'x, y, z'

loop_
_atom_site_label
_atom_site_type_symbol
_atom_site_fract_x
_atom_site_fract_y
_atom_site_fract_z
_atom_site_U_iso_or_equiv
_atom_site_adp_type
_atom_site_occupancy
_atom_site_site_symmetry_order
_atom_site_calc_flag
_atom_site_refinement_flags_posn
_atom_site_refinement_flags_occupancy
_atom_site_disorder_assembly
_atom_site_disorder_group
C14 C -0.8478(11) -1.1626(11) -1.1305(9) 0.106(3) Uani 1 1 d . . . .
H14 H -0.8487 -1.1016 -1.1977 0.127 Uiso 1 1 calc R . . .
C15 C -0.6891(10) -1.1184(9) -1.0243(7) 0.083(2) Uani 1 1 d . . . .
H15 H -0.6961 -1.1751 -0.9552 0.099 Uiso 1 1 calc R . . .
C16 C -0.5365(11) -1.1709(12) -1.0837(9) 0.106(3) Uani 1 1 d . . . .
H16A H -0.5244 -1.1127 -1.1496 0.127 Uiso 1 1 calc R . . .
H16B H -0.4359 -1.1457 -1.0125 0.127 Uiso 1 1 calc R . . .
C17 C -0.5481(19) -1.3418(15) -1.1494(12) 0.155(4) Uani 1 1 d . . . .
H17A H -0.5459 -1.4012 -1.0821 0.186 Uiso 1 1 calc R . . .
H17B H -0.4519 -1.3666 -1.1912 0.186 Uiso 1 1 calc R . . .
C18 C -0.708(2) -1.3863(14) -1.2538(13) 0.161(5) Uani 1 1 d . . . .
H18A H -0.7174 -1.4988 -1.2904 0.193 Uiso 1 1 calc R . . .
H18B H -0.7019 -1.3375 -1.3269 0.193 Uiso 1 1 calc R . . .
C19 C -0.8634(18) -1.3390(14) -1.2004(12) 0.148(5) Uani 1 1 d . . . .
H19A H -0.8794 -1.3989 -1.1365 0.178 Uiso 1 1 calc R . . .
H19B H -0.9614 -1.3623 -1.2740 0.178 Uiso 1 1 calc R . . .
C20 C -0.6093(8) -0.8947(9) -0.8275(7) 0.0721(18) Uani 1 1 d . . . .
C21 C -0.5847(8) -0.7219(9) -0.7825(7) 0.0713(18) Uani 1 1 d . . . .
C22 C -0.4964(8) -0.6512(10) -0.6550(7) 0.079(2) Uani 1 1 d . . . .
H22 H -0.4538 -0.7100 -0.5946 0.095 Uiso 1 1 calc R . . .
C23 C -0.4733(10) -0.4907(12) -0.6197(9) 0.093(2) Uani 1 1 d . . . .
C24 C -0.5397(12) -0.4040(11) -0.7057(11) 0.108(3) Uani 1 1 d . . . .
H24 H -0.5258 -0.2952 -0.6818 0.129 Uiso 1 1 calc R . . .
C25 C -0.6283(13) -0.4850(12) -0.8296(10) 0.117(3) Uani 1 1 d . . . .
H25 H -0.6754 -0.4273 -0.8897 0.140 Uiso 1 1 calc R . . .
C26 C -1.1064(19) -1.082(2) -1.1257(15) 0.175(4) Uani 1 1 d . . . .
H26A H -1.1272 -1.1451 -1.2168 0.262 Uiso 1 1 calc GR . . .
H26B H -1.0910 -0.9740 -1.1253 0.262 Uiso 1 1 calc GR . . .
H26C H -1.2010 -1.0973 -1.0861 0.262 Uiso 1 1 calc GR . . .
Cl1 Cl -0.3462(12) -0.3947(12) -0.4633(8) 0.133(2) Uani 0.74(2) 1 d . P A 1
Cl1A Cl -0.406(3) -0.393(4) -0.456(3) 0.133(2) Uani 0.26(2) 1 d . P A 2
N3 N -0.6704(8) -0.9555(8) -0.9601(7) 0.0807(18) Uani 1 1 d . . . .
H3 H -0.681(7) -0.899(7) -1.006(6) 0.06(2) Uiso 1 1 d . . . .
N4 N -0.6521(8) -0.6405(9) -0.8708(6) 0.097(2) Uani 1 1 d . . . .
O5 O -0.5752(6) -0.9746(6) -0.7458(5) 0.0872(14) Uani 1 1 d . . . .
O27 O -0.9811(9) -1.1210(11) -1.0617(9) 0.159(3) Uani 1 1 d . . . .
C1 C -0.9583(7) -0.8891(8) -1.6148(7) 0.0680(16) Uani 1 1 d . . . .
H1 H -0.8920 -0.8883 -1.6836 0.082 Uiso 1 1 calc R . . .
C2 C -0.8747(7) -0.9821(8) -1.5221(6) 0.0661(17) Uani 1 1 d . . . .
H2 H -0.9402 -0.9780 -1.4520 0.079 Uiso 1 1 calc R . . .
C3 C -0.8739(9) -1.1545(8) -1.5974(7) 0.086(2) Uani 1 1 d . . . .
H3A H -0.8072 -1.1619 -1.6660 0.104 Uiso 1 1 calc R . . .
H3B H -0.8222 -1.2136 -1.5347 0.104 Uiso 1 1 calc R . . .
C4 C -1.0505(12) -1.2232(10) -1.6622(9) 0.116(3) Uani 1 1 d . . . .
H4A H -1.1152 -1.2233 -1.5933 0.139 Uiso 1 1 calc R . . .
H4B H -1.0476 -1.3305 -1.7123 0.139 Uiso 1 1 calc R . . .
C5 C -1.1340(11) -1.1265(11) -1.7569(9) 0.111(3) Uani 1 1 d . . . .
H5A H -1.0725 -1.1319 -1.8285 0.133 Uiso 1 1 calc R . . .
H5B H -1.2486 -1.1701 -1.7976 0.133 Uiso 1 1 calc R . . .
C6 C -1.1372(8) -0.9594(9) -1.6836(7) 0.087(2) Uani 1 1 d . . . .
H6A H -1.2061 -0.9529 -1.6165 0.104 Uiso 1 1 calc R . . .
H6B H -1.1874 -0.9000 -1.7466 0.104 Uiso 1 1 calc R . . .
C7 C -0.6531(8) -0.8547(8) -1.3249(6) 0.0635(15) Uani 1 1 d . . . .
C8 C -0.4746(7) -0.7897(7) -1.2760(6) 0.0594(14) Uani 1 1 d . . . .
C9 C -0.4162(8) -0.7233(8) -1.1434(6) 0.0756(19) Uani 1 1 d . . . .
H9 H -0.4870 -0.7156 -1.0824 0.091 Uiso 1 1 calc R . . .
C10 C -0.2497(10) -0.6675(10) -1.1012(7) 0.099(3) Uani 1 1 d . . . .
C11 C -0.1472(10) -0.6829(10) -1.1925(8) 0.095(2) Uani 1 1 d . . . .
H11 H -0.0330 -0.6505 -1.1649 0.114 Uiso 1 1 calc R . . .
C12 C -0.2154(9) -0.7457(10) -1.3225(8) 0.091(2) Uani 1 1 d . . . .
H12 H -0.1466 -0.7517 -1.3848 0.109 Uiso 1 1 calc R . . .
C13 C -0.9697(16) -0.6157(19) -1.6018(15) 0.175(4) Uani 1 1 d . . . .
H13A H -0.9164 -0.6443 -1.6776 0.262 Uiso 1 1 calc GR . . .
H13B H -0.9143 -0.5205 -1.5418 0.262 Uiso 1 1 calc GR . . .
H13C H -1.0864 -0.6004 -1.6327 0.262 Uiso 1 1 calc GR . . .
Cl3 Cl -0.1775(9) -0.5627(15) -0.9320(6) 0.157(4) Uani 0.74(2) 1 d . P A 1
Cl3A Cl -0.145(3) -0.649(4) -0.938(2) 0.157(4) Uani 0.26(2) 1 d . P A 2
N1 N -0.7027(5) -0.9175(6) -1.4560(4) 0.0665(14) Uani 1 1 d . . . .
H1A H -0.6290 -0.9205 -1.5055 0.080 Uiso 1 1 calc R . . .
N2 N -0.3787(6) -0.8010(7) -1.3682(5) 0.0793(16) Uani 1 1 d . . . .
O2 O -0.7471(5) -0.8468(6) -1.2435(4) 0.0810(13) Uani 1 1 d . . . .
O13 O -0.9584(6) -0.7331(6) -1.5351(5) 0.0877(14) Uani 1 1 d . . . .

loop_
_atom_site_aniso_label
_atom_site_aniso_U_11
_atom_site_aniso_U_22
_atom_site_aniso_U_33
_atom_site_aniso_U_23
_atom_site_aniso_U_13
_atom_site_aniso_U_12
C14 0.093(6) 0.118(7) 0.110(6) 0.045(5) 0.012(5) -0.017(5)
C15 0.102(6) 0.079(5) 0.070(4) 0.028(4) 0.013(4) -0.002(4)
C16 0.110(6) 0.112(7) 0.095(6) 0.026(5) 0.016(5) 0.035(5)
C17 0.244(14) 0.138(10) 0.101(7) 0.047(7) 0.050(9) 0.081(9)
C18 0.239(16) 0.091(8) 0.124(10) 0.007(7) -0.004(10) 0.001(9)
C19 0.194(12) 0.100(8) 0.130(9) 0.034(7) -0.015(9) -0.051(8)
C20 0.066(4) 0.090(6) 0.068(5) 0.027(4) 0.023(3) 0.001(3)
C21 0.065(4) 0.094(5) 0.065(4) 0.027(4) 0.029(3) 0.015(3)
C22 0.071(4) 0.099(6) 0.067(5) 0.020(4) 0.019(3) -0.004(4)
C23 0.090(5) 0.109(7) 0.082(5) 0.009(5) 0.038(4) 0.002(5)
C24 0.134(7) 0.084(6) 0.104(7) -0.003(6) 0.058(6) 0.010(5)
C25 0.174(9) 0.090(7) 0.106(8) 0.044(6) 0.050(6) 0.034(6)
C26 0.163(8) 0.213(11) 0.177(9) 0.091(8) 0.052(7) 0.026(7)
Cl1 0.114(6) 0.160(3) 0.101(2) -0.0119(18) 0.023(3) -0.034(5)
Cl1A 0.114(6) 0.160(3) 0.101(2) -0.0119(18) 0.023(3) -0.034(5)
N3 0.091(4) 0.083(5) 0.072(4) 0.030(4) 0.016(3) 0.004(3)
N4 0.130(5) 0.095(6) 0.074(4) 0.026(4) 0.029(4) 0.026(4)
O5 0.085(3) 0.109(4) 0.073(3) 0.041(3) 0.006(2) 0.002(3)
O27 0.076(4) 0.220(9) 0.196(8) 0.099(7) 0.011(5) -0.007(4)
C1 0.063(4) 0.079(5) 0.065(4) 0.020(4) 0.016(3) 0.003(3)
C2 0.057(4) 0.078(5) 0.063(4) 0.022(3) 0.006(3) -0.006(3)
C3 0.099(5) 0.071(5) 0.079(5) 0.016(4) -0.004(4) 0.000(4)
C4 0.141(8) 0.086(6) 0.095(6) 0.017(5) -0.024(5) -0.030(5)
C5 0.100(6) 0.120(7) 0.091(6) 0.015(5) -0.016(4) -0.024(5)
C6 0.073(5) 0.105(6) 0.079(5) 0.029(5) 0.000(3) 0.001(4)
C7 0.064(4) 0.069(4) 0.062(4) 0.019(3) 0.021(3) 0.003(3)
C8 0.062(4) 0.059(4) 0.060(4) 0.016(3) 0.017(3) 0.005(3)
C9 0.074(4) 0.087(5) 0.059(4) 0.005(3) 0.016(3) -0.009(3)
C10 0.096(6) 0.110(7) 0.064(4) -0.015(4) 0.004(4) -0.023(5)
C11 0.081(5) 0.106(6) 0.088(6) 0.012(5) 0.007(4) -0.022(4)
C12 0.076(5) 0.111(6) 0.083(5) 0.016(4) 0.023(4) -0.010(4)
C13 0.163(8) 0.213(11) 0.177(9) 0.091(8) 0.052(7) 0.026(7)
Cl3 0.136(3) 0.195(9) 0.0810(16) -0.051(4) -0.0041(18) -0.035(5)
Cl3A 0.136(3) 0.195(9) 0.0810(16) -0.051(4) -0.0041(18) -0.035(5)
N1 0.057(3) 0.092(4) 0.048(3) 0.014(3) 0.010(2) -0.004(3)
N2 0.068(3) 0.111(5) 0.055(3) 0.011(3) 0.018(3) -0.011(3)
O2 0.074(3) 0.104(4) 0.065(3) 0.015(3) 0.022(2) -0.003(2)
O13 0.109(4) 0.081(4) 0.084(3) 0.029(3) 0.036(3) 0.017(3)

loop_
_atom_type_symbol
_atom_type_description
_atom_type_scat_dispersion_real
_atom_type_scat_dispersion_imag
_atom_type_scat_source
C C 0.0033 0.0016 'International Tables Vol C Tables 4.2.6.8 and 6.1.1.4'
H H 0.0000 0.0000 'International Tables Vol C Tables 4.2.6.8 and 6.1.1.4'
Cl Cl 0.1484 0.1585 'International Tables Vol C Tables 4.2.6.8 and 6.1.1.4'
N N 0.0061 0.0033 'International Tables Vol C Tables 4.2.6.8 and 6.1.1.4'
O O 0.0106 0.0060 'International Tables Vol C Tables 4.2.6.8 and 6.1.1.4'

loop_
_geom_angle_atom_site_label_1
_geom_angle_atom_site_label_2
_geom_angle_atom_site_label_3
_geom_angle
C15 C14 C19 111.4(9)
O27 C14 C15 105.2(7)
O27 C14 C19 111.5(9)
C14 C15 C16 110.2(7)
N3 C15 C14 112.4(7)
N3 C15 C16 111.4(6)
C17 C16 C15 113.5(9)
C16 C17 C18 110.1(9)
C17 C18 C19 113.3(12)
C18 C19 C14 110.9(9)
N3 C20 C21 116.3(6)
O5 C20 C21 120.2(6)
O5 C20 N3 123.4(7)
C22 C21 C20 120.1(7)
N4 C21 C20 117.2(6)
N4 C21 C22 122.7(7)
C21 C22 C23 117.7(7)
C22 C23 Cl1 119.7(8)
C22 C23 Cl1A 120.2(16)
C24 C23 C22 121.5(8)
C24 C23 Cl1 118.7(9)
C24 C23 Cl1A 116.4(16)
C23 C24 C25 116.4(9)
N4 C25 C24 124.9(9)
C20 N3 C15 124.6(7)
C25 N4 C21 116.8(7)
C26 O27 C14 116.3(11)
C2 C1 C6 110.9(5)
O13 C1 C2 106.6(5)
O13 C1 C6 111.8(6)
C1 C2 C3 110.8(5)
N1 C2 C1 111.8(5)
N1 C2 C3 110.4(5)
C4 C3 C2 110.7(7)
C3 C4 C5 109.5(6)
C6 C5 C4 111.3(7)
C5 C6 C1 110.5(6)
N1 C7 C8 116.8(5)
O2 C7 C8 119.6(5)
O2 C7 N1 123.6(5)
C9 C8 C7 119.7(5)
N2 C8 C7 117.1(5)
N2 C8 C9 123.1(5)
C8 C9 C10 118.3(6)
C9 C10 Cl3 118.7(6)
C9 C10 Cl3A 121.3(10)
C11 C10 C9 119.8(6)
C11 C10 Cl3 121.3(6)
C11 C10 Cl3A 114.3(11)
C12 C11 C10 118.4(7)
C11 C12 N2 123.6(7)
C7 N1 C2 124.3(5)
C8 N2 C12 116.8(5)
C13 O13 C1 116.8(8)

loop_
_geom_bond_atom_site_label_1
_geom_bond_atom_site_label_2
_geom_bond_distance
C14 C15 1.499(11)
C14 C19 1.544(14)
C14 O27 1.419(11)
C15 C16 1.523(11)
C15 N3 1.424(10)
C16 C17 1.491(14)
C17 C18 1.495(17)
C18 C19 1.504(17)
C20 C21 1.480(9)
C20 N3 1.347(9)
C20 O5 1.227(8)
C21 C22 1.372(9)
C21 N4 1.341(9)
C22 C23 1.374(11)
C23 C24 1.355(12)
C23 Cl1 1.757(12)
C23 Cl1A 1.70(3)
C24 C25 1.368(13)
C25 N4 1.333(10)
C26 O27 1.204(14)
C1 C2 1.488(8)
C1 C6 1.529(9)
C1 O13 1.428(8)
C2 C3 1.537(9)
C2 N1 1.463(7)
C3 C4 1.501(10)
C4 C5 1.526(12)
C5 C6 1.493(11)
C7 C8 1.487(8)
C7 N1 1.326(7)
C7 O2 1.239(7)
C8 C9 1.353(8)
C8 N2 1.338(7)
C9 C10 1.374(10)
C10 C11 1.369(10)
C10 Cl3 1.764(9)
C10 Cl3A 1.71(2)
C11 C12 1.337(10)
C12 N2 1.352(8)
C13 O13 1.374(13)

loop_
_geom_torsion_atom_site_label_1
_geom_torsion_atom_site_label_2
_geom_torsion_atom_site_label_3
_geom_torsion_atom_site_label_4
_geom_torsion
C14 C15 C16 C17 -55.9(10)
C14 C15 N3 C20 141.2(7)
C15 C14 C19 C18 -53.8(12)
C15 C14 O27 C26 149.3(12)
C15 C16 C17 C18 54.9(12)
C16 C15 N3 C20 -94.6(8)
C16 C17 C18 C19 -54.2(15)
C17 C18 C19 C14 54.0(14)
C19 C14 C15 C16 54.0(10)
C19 C14 C15 N3 178.9(7)
C19 C14 O27 C26 -89.9(13)
C20 C21 C22 C23 178.2(6)
C20 C21 N4 C25 -179.5(7)
C21 C20 N3 C15 174.4(6)
C21 C22 C23 C24 2.1(10)
C21 C22 C23 Cl1 -174.6(6)
C21 C22 C23 Cl1A 166.2(11)
C22 C21 N4 C25 0.6(10)
C22 C23 C24 C25 -1.0(12)
C23 C24 C25 N4 -0.5(14)
C24 C25 N4 C21 0.6(12)
Cl1 C23 C24 C25 175.8(7)
Cl1A C23 C24 C25 -165.6(11)
N3 C15 C16 C17 178.6(8)
N3 C20 C21 C22 -168.7(6)
N3 C20 C21 N4 11.5(8)
N4 C21 C22 C23 -2.0(9)
O5 C20 C21 C22 11.6(9)
O5 C20 C21 N4 -168.2(6)
O5 C20 N3 C15 -5.8(10)
O27 C14 C15 C16 174.9(7)
O27 C14 C15 N3 -60.2(8)
O27 C14 C19 C18 -171.0(10)
C1 C2 C3 C4 -57.3(8)
C1 C2 N1 C7 113.8(7)
C2 C1 C6 C5 -56.5(8)
C2 C1 O13 C13 156.5(7)
C2 C3 C4 C5 57.1(10)
C3 C2 N1 C7 -122.3(7)
C3 C4 C5 C6 -58.2(10)
C4 C5 C6 C1 57.3(9)
C6 C1 C2 C3 56.0(7)
C6 C1 C2 N1 179.5(6)
C6 C1 O13 C13 -82.1(8)
C7 C8 C9 C10 178.6(7)
C7 C8 N2 C12 -178.2(6)
C8 C7 N1 C2 -177.9(5)
C8 C9 C10 C11 -1.2(12)
C8 C9 C10 Cl3 173.5(8)
C8 C9 C10 Cl3A -155.7(14)
C9 C8 N2 C12 1.7(10)
C9 C10 C11 C12 3.2(13)
C10 C11 C12 N2 -2.9(14)
C11 C12 N2 C8 0.4(12)
Cl3 C10 C11 C12 -171.4(9)
Cl3A C10 C11 C12 159.3(13)
N1 C2 C3 C4 178.3(6)
N1 C7 C8 C9 179.7(6)
N1 C7 C8 N2 -0.5(8)
N2 C8 C9 C10 -1.3(11)
O2 C7 C8 C9 0.3(9)
O2 C7 C8 N2 -179.9(7)
O2 C7 N1 C2 1.5(10)
O13 C1 C2 C3 177.9(5)
O13 C1 C2 N1 -58.5(6)
O13 C1 C6 C5 -175.4(6)
